data_1010270
loop_
_publ_author_name
'Wells, A. F.'

_publ_section_title
;
 The Crystal Structure of Silver Diammino-Tetranitro- cobaltiate
 (Ag(Co(NH~3~)~2~(N O~2~)~4~))
;
_journal_coden_ASTM ZEKGAX
_journal_name_full
;
Zeitschrift fuer Kristallographie, Kristallgeometrie, Kristallphysik,
Kristallchemie (-144,1977)
;
_journal_page_first 74
_journal_page_last 82
_journal_paper_doi 10.1524/zkri.1936.95.1.74
_journal_volume 95
_journal_year 1936
_chemical_formula_structural 'Ag (Co (N H3)2 (N O2)4)'
_chemical_formula_sum 'Ag Co H6 N6 O8'
_chemical_name_systematic 'Silver diamminetetranitrocobaltate'
_space_group_IT_number 126
_symmetry_cell_setting tetragonal
_symmetry_space_group_name_Hall 'P 4 2 -1n'
_symmetry_space_group_name_H-M 'P 4/n n c :1'
_cell_angle_alpha 90
_cell_angle_beta 90
_cell_angle_gamma 90
_cell_formula_units_Z 2
_cell_length_a 6.97
_cell_length_b 6.97
_cell_length_c 10.43
_cell_volume 506.7
_exptl_crystal_density_meas 2.54
_cod_original_sg_symbol_H-M 'P 4/n n c S'
_cod_original_formula_sum 'H6 Ag Co N6 O8'
_cod_database_code 1010270

loop_
_symmetry_equiv_pos_as_xyz
x,y,z
-x,-y,z
1/2+x,1/2+y,1/2-z
1/2-x,1/2-y,1/2-z
-x,y,-z
x,-y,-z
1/2-x,1/2+y,1/2+z
1/2+x,1/2-y,1/2+z
-y,x,z
y,-x,z
1/2-y,1/2+x,1/2-z
1/2+y,1/2-x,1/2-z
-y,-x,-z
y,x,-z
1/2-y,1/2-x,1/2+z
1/2+y,1/2+x,1/2+z

loop_
_atom_site_label
_atom_site_type_symbol
_atom_site_symmetry_multiplicity
_atom_site_Wyckoff_symbol
_atom_site_fract_x
_atom_site_fract_y
_atom_site_fract_z
_atom_site_occupancy
_atom_site_attached_hydrogens
_atom_site_calc_flag
Ag1 Ag1+ 2 a 0. 0. 0. 1. 0 d
Co1 Co3+ 2 b 0.5 0.5 0. 1. 0 d
N1 N3- 4 e 0. 0. 0.22 1. 3 d
N2 N3+ 8 h 0.195 0.195 0. 1. 0 d
O1 O2- 16 k 0.31 0.22 0.09 1. 0 d

loop_
_atom_type_symbol
_atom_type_oxidation_number
Ag1+ 1.000
Co3+ 3.000
N3- -3.000
N3+ 3.000
O2- -2.000
H1+ 1.000
